data_4071571
loop_
_publ_author_name
'Wang, Yaorong'
'Liu, Dongmei'
'Chan, Hoi-Shan'
'Xie, Zuowei'

_publ_section_title
;
 Synthesis, Structural Characterization, and Reactivity of Group 4
 Metallacarboranes Containing the Ligand [Me2C(C5H4)(C2B9H10)]3&#x2212;
;
_journal_issue 12
_journal_name_full Organometallics
_journal_page_first 2825
_journal_paper_doi 10.1021/om800235w
_journal_volume 27
_journal_year 2008
_chemical_formula_sum 'C29 H57 B9 Cl Na O6 Zr'
_chemical_formula_weight 748.70
_chemical_name_systematic
; 
 ? 
;
_space_group_IT_number 2
_symmetry_cell_setting triclinic
_symmetry_space_group_name_Hall '-P 1'
_symmetry_space_group_name_H-M 'P -1'
_atom_sites_solution_hydrogens geom
_atom_sites_solution_primary direct
_atom_sites_solution_secondary difmap
_audit_creation_method SHELXL-97
_cell_angle_alpha 105.4860(10)
_cell_angle_beta 105.5230(10)
_cell_angle_gamma 90.7420(10)
_cell_formula_units_Z 2
_cell_length_a 10.5338(6)
_cell_length_b 13.4462(7)
_cell_length_c 15.1478(8)
_cell_measurement_temperature 293(2)
_cell_volume 1983.97(19)
_computing_cell_refinement 'Bruker SMART'
_computing_data_collection 'Bruker SMART'
_computing_data_reduction 'Bruker SHELXTL'
_computing_molecular_graphics 'Bruker SHELXTL'
_computing_publication_material 'Bruker SHELXTL'
_computing_structure_refinement 'SHELXL-97 (Sheldrick, 1997)'
_computing_structure_solution 'SHELXS-97 (Sheldrick, 1990)'
_diffrn_ambient_temperature 293(2)
_diffrn_measured_fraction_theta_full 0.943
_diffrn_measured_fraction_theta_max 0.943
_diffrn_measurement_device_type 'CCD area detector'
_diffrn_measurement_method 'phi and omega scans'
_diffrn_radiation_monochromator graphite
_diffrn_radiation_source 'fine-focus sealed tube'
_diffrn_radiation_type MoK\a
_diffrn_radiation_wavelength 0.71073
_diffrn_reflns_av_R_equivalents 0.0198
_diffrn_reflns_av_sigmaI/netI 0.0406
_diffrn_reflns_limit_h_max 12
_diffrn_reflns_limit_h_min -12
_diffrn_reflns_limit_k_max 16
_diffrn_reflns_limit_k_min -16
_diffrn_reflns_limit_l_max 18
_diffrn_reflns_limit_l_min -10
_diffrn_reflns_number 9827
_diffrn_reflns_theta_full 26.00
_diffrn_reflns_theta_max 26.00
_diffrn_reflns_theta_min 1.45
_exptl_absorpt_coefficient_mu 0.392
_exptl_absorpt_correction_T_max 1.0000
_exptl_absorpt_correction_T_min 0.7576
_exptl_absorpt_correction_type sadabs
_exptl_crystal_colour yellow
_exptl_crystal_density_diffrn 1.253
_exptl_crystal_density_method 'not measured'
_exptl_crystal_description block
_exptl_crystal_F_000 784
_exptl_crystal_size_max 0.75
_exptl_crystal_size_mid 0.50
_exptl_crystal_size_min 0.25
_refine_diff_density_max 0.739
_refine_diff_density_min -0.780
_refine_diff_density_rms 0.068
_refine_ls_extinction_method none
_refine_ls_goodness_of_fit_ref 1.045
_refine_ls_hydrogen_treatment riding
_refine_ls_matrix_type full
_refine_ls_number_parameters 432
_refine_ls_number_reflns 7354
_refine_ls_number_restraints 0
_refine_ls_restrained_S_all 1.045
_refine_ls_R_factor_all 0.0505
_refine_ls_R_factor_gt 0.0424
_refine_ls_shift/su_max 0.047
_refine_ls_shift/su_mean 0.009
_refine_ls_structure_factor_coef Fsqd
_refine_ls_weighting_details 'calc w=1/[\s^2^(Fo^2^)+(0.0879P)^2^+0.0000P] where P=(Fo^2^+2Fc^2^)/3'
_refine_ls_weighting_scheme calc
_refine_ls_wR_factor_gt 0.1216
_refine_ls_wR_factor_ref 0.1269
_reflns_number_gt 6047
_reflns_number_total 7354
_reflns_threshold_expression >2sigma(I)
_cod_data_source_file om800235w-file004.cif
_cod_data_source_block 8
_cod_original_sg_symbol_H-M P(-1)
_cod_database_code 4071571

loop_
_symmetry_equiv_pos_as_xyz
'x, y, z'
'-x, -y, -z'

loop_
_atom_site_label
_atom_site_type_symbol
_atom_site_fract_x
_atom_site_fract_y
_atom_site_fract_z
_atom_site_U_iso_or_equiv
_atom_site_adp_type
_atom_site_occupancy
_atom_site_symmetry_multiplicity
_atom_site_calc_flag
_atom_site_refinement_flags
Zr1 Zr 0.994605(9) 0.142726(7) 0.693324(6) 0.03791(3) Uani 1 1 d .
Cl1 Cl 0.96780(3) -0.04809(2) 0.65110(2) 0.05602(8) Uani 1 1 d .
Na1 Na 1.43237(7) 0.22947(5) 0.23456(4) 0.0886(2) Uani 1 1 d .
O21 O 1.51744(11) 0.36995(8) 0.38614(7) 0.0841(4) Uani 1 1 d .
O22 O 1.48237(10) 0.15792(8) 0.35635(7) 0.0830(3) Uani 1 1 d .
O31 O 1.46152(11) 0.34699(9) 0.15840(7) 0.0897(4) Uani 1 1 d .
O32 O 1.62279(11) 0.19716(9) 0.18696(8) 0.1002(4) Uani 1 1 d .
O41 O 1.20900(10) 0.24595(9) 0.21444(8) 0.0931(4) Uani 1 1 d .
O42 O 1.31112(12) 0.07783(10) 0.12326(8) 0.0965(4) Uani 1 1 d .
C17 C 0.93889(11) 0.14701(8) 0.83210(7) 0.0484(3) Uani 1 1 d .
H17A H 0.8651 0.0947 0.8133 0.058 Uiso 1 1 calc R
H17B H 1.0127 0.1216 0.8712 0.058 Uiso 1 1 calc R
C1 C 1.12715(10) 0.29068(7) 0.66464(6) 0.0403(3) Uani 1 1 d .
C3 C 1.00350(11) 0.33183(8) 0.60702(7) 0.0464(3) Uani 1 1 d .
C4 C 1.00747(13) 0.33048(10) 0.50567(8) 0.0619(4) Uani 1 1 d .
H4A H 1.0267 0.2632 0.4733 0.093 Uiso 1 1 calc R
H4B H 1.0750 0.3816 0.5098 0.093 Uiso 1 1 calc R
H4C H 0.9232 0.3459 0.4708 0.093 Uiso 1 1 calc R
C5 C 0.98538(14) 0.44374(9) 0.66000(10) 0.0680(4) Uani 1 1 d .
H5A H 0.8994 0.4616 0.6308 0.102 Uiso 1 1 calc R
H5B H 1.0520 0.4907 0.6565 0.102 Uiso 1 1 calc R
H5C H 0.9935 0.4484 0.7257 0.102 Uiso 1 1 calc R
C6 C 0.89091(10) 0.25843(8) 0.60128(7) 0.0438(3) Uani 1 1 d .
C7 C 0.85726(10) 0.15645(8) 0.53753(7) 0.0466(3) Uani 1 1 d .
H7 H 0.8906 0.1293 0.4860 0.056 Uiso 1 1 calc R
C8 C 0.76587(11) 0.10390(9) 0.56526(8) 0.0534(4) Uani 1 1 d .
H8 H 0.7271 0.0366 0.5347 0.064 Uiso 1 1 calc R
C9 C 0.74298(11) 0.17028(10) 0.64694(8) 0.0548(4) Uani 1 1 d .
H9 H 0.6866 0.1548 0.6803 0.066 Uiso 1 1 calc R
C10 C 0.82037(10) 0.26439(9) 0.66963(8) 0.0515(3) Uani 1 1 d .
H10 H 0.8245 0.3215 0.7214 0.062 Uiso 1 1 calc R
C11 C 0.90320(10) 0.23839(8) 0.89792(7) 0.0442(3) Uani 1 1 d .
C12 C 0.77347(11) 0.26092(11) 0.88968(8) 0.0600(4) Uani 1 1 d .
H12 H 0.7063 0.2166 0.8419 0.072 Uiso 1 1 calc R
C13 C 0.73999(13) 0.34726(12) 0.95008(9) 0.0697(4) Uani 1 1 d .
H13 H 0.6518 0.3608 0.9416 0.084 Uiso 1 1 calc R
C14 C 0.83693(14) 0.41232(11) 1.02211(9) 0.0734(4) Uani 1 1 d .
H14 H 0.8152 0.4694 1.0639 0.088 Uiso 1 1 calc R
C15 C 0.96683(14) 0.39226(11) 1.03197(9) 0.0714(5) Uani 1 1 d .
H15 H 1.0333 0.4367 1.0803 0.086 Uiso 1 1 calc R
C16 C 1.00007(12) 0.30681(10) 0.97090(8) 0.0582(4) Uani 1 1 d .
H16 H 1.0886 0.2949 0.9787 0.070 Uiso 1 1 calc R
C21 C 1.59220(19) 0.46002(13) 0.39239(14) 0.1109(8) Uani 1 1 d .
H21A H 1.6205 0.5018 0.4576 0.166 Uiso 1 1 calc R
H21B H 1.5390 0.4986 0.3536 0.166 Uiso 1 1 calc R
H21C H 1.6683 0.4413 0.3703 0.166 Uiso 1 1 calc R
C22 C 1.49233(17) 0.22791(12) 0.44597(10) 0.0866(5) Uani 1 1 d .
H22A H 1.5305 0.1959 0.4962 0.104 Uiso 1 1 calc R
H22B H 1.4051 0.2464 0.4503 0.104 Uiso 1 1 calc R
C23 C 1.57740(19) 0.32229(14) 0.45782(12) 0.0965(7) Uani 1 1 d .
H23A H 1.5879 0.3701 0.5204 0.116 Uiso 1 1 calc R
H23B H 1.6643 0.3037 0.4525 0.116 Uiso 1 1 calc R
C24 C 1.4250(2) 0.05777(13) 0.34687(15) 0.1116(7) Uani 1 1 d .
H24A H 1.4660 0.0364 0.4027 0.167 Uiso 1 1 calc R
H24B H 1.4383 0.0092 0.2916 0.167 Uiso 1 1 calc R
H24C H 1.3318 0.0602 0.3400 0.167 Uiso 1 1 calc R
C31 C 1.36920(18) 0.41144(14) 0.12650(13) 0.1012(7) Uani 1 1 d .
H31A H 1.4134 0.4680 0.1156 0.152 Uiso 1 1 calc R
H31B H 1.3237 0.4380 0.1738 0.152 Uiso 1 1 calc R
H31C H 1.3066 0.3729 0.0680 0.152 Uiso 1 1 calc R
C32 C 1.55048(16) 0.32286(14) 0.10533(11) 0.0920(6) Uani 1 1 d .
H32A H 1.5810 0.3851 0.0935 0.110 Uiso 1 1 calc R
H32B H 1.5067 0.2741 0.0441 0.110 Uiso 1 1 calc R
C33 C 1.66617(18) 0.27692(15) 0.15560(13) 0.1028(7) Uani 1 1 d .
H33A H 1.7191 0.2497 0.1127 0.123 Uiso 1 1 calc R
H33B H 1.7210 0.3301 0.2098 0.123 Uiso 1 1 calc R
C34 C 1.7252(2) 0.14615(17) 0.23158(15) 0.1274(8) Uani 1 1 d .
H34A H 1.7819 0.1245 0.1911 0.191 Uiso 1 1 calc R
H34B H 1.6883 0.0866 0.2428 0.191 Uiso 1 1 calc R
H34C H 1.7756 0.1925 0.2913 0.191 Uiso 1 1 calc R
C41 C 1.1594(2) 0.30888(19) 0.28688(17) 0.1471(10) Uani 1 1 d .
H41A H 1.0869 0.3432 0.2584 0.221 Uiso 1 1 calc R
H41B H 1.2283 0.3597 0.3307 0.221 Uiso 1 1 calc R
H41C H 1.1295 0.2663 0.3205 0.221 Uiso 1 1 calc R
C42 C 1.12363(17) 0.15759(16) 0.15603(13) 0.1011(7) Uani 1 1 d .
H42A H 1.0389 0.1786 0.1259 0.121 Uiso 1 1 calc R
H42B H 1.1088 0.1140 0.1947 0.121 Uiso 1 1 calc R
C43 C 1.18263(19) 0.09917(17) 0.08242(13) 0.1076(8) Uani 1 1 d .
H43A H 1.1285 0.0346 0.0470 0.129 Uiso 1 1 calc R
H43B H 1.1846 0.1391 0.0380 0.129 Uiso 1 1 calc R
C44 C 1.3638(2) 0.00348(19) 0.05924(16) 0.1458(10) Uani 1 1 d .
H44A H 1.3213 -0.0641 0.0479 0.219 Uiso 1 1 calc R
H44B H 1.4572 0.0037 0.0868 0.219 Uiso 1 1 calc R
H44C H 1.3484 0.0208 0.0000 0.219 Uiso 1 1 calc R
C2 C 1.17394(10) 0.18193(8) 0.61571(7) 0.0432(3) Uani 1 1 d .
H2 H 1.1225 0.1404 0.5411 0.052 Uiso 1 1 calc R
B3 B 1.23531(12) 0.11470(10) 0.69291(9) 0.0495(4) Uani 1 1 d .
H3 H 1.2315 0.0296 0.6739 0.059 Uiso 1 1 calc R
B4 B 1.22929(13) 0.19297(11) 0.80556(9) 0.0543(4) Uani 1 1 d .
H4 H 1.2246 0.1625 0.8653 0.065 Uiso 1 1 calc R
B5 B 1.15480(12) 0.30232(10) 0.78154(8) 0.0449(3) Uani 1 1 d .
H5 H 1.0943 0.3466 0.8246 0.054 Uiso 1 1 calc R
B6 B 1.27268(12) 0.29278(10) 0.63106(9) 0.0501(4) Uani 1 1 d .
H6 H 1.2862 0.3240 0.5737 0.060 Uiso 1 1 calc R
B7 B 1.34285(12) 0.18076(11) 0.65068(10) 0.0535(4) Uani 1 1 d .
H7A H 1.4025 0.1387 0.6058 0.064 Uiso 1 1 calc R
B8 B 1.38037(14) 0.19153(12) 0.77410(11) 0.0624(5) Uani 1 1 d .
H8A H 1.4662 0.1576 0.8107 0.075 Uiso 1 1 calc R
B9 B 1.32781(14) 0.31004(13) 0.83026(10) 0.0615(5) Uani 1 1 d .
H9A H 1.3785 0.3544 0.9042 0.074 Uiso 1 1 calc R
B10 B 1.26090(14) 0.37325(11) 0.74147(9) 0.0549(4) Uani 1 1 d .
H10A H 1.2666 0.4582 0.7570 0.066 Uiso 1 1 calc R
B11 B 1.40039(14) 0.30277(12) 0.73484(10) 0.0604(4) Uani 1 1 d .
H11 H 1.4985 0.3415 0.7464 0.073 Uiso 1 1 calc R

loop_
_atom_site_aniso_label
_atom_site_aniso_U_11
_atom_site_aniso_U_22
_atom_site_aniso_U_33
_atom_site_aniso_U_23
_atom_site_aniso_U_13
_atom_site_aniso_U_12
Zr1 0.04021(4) 0.03390(4) 0.03819(4) 0.00903(3) 0.00987(3) 0.00035(4)
Cl1 0.06553(14) 0.03577(12) 0.06575(14) 0.00677(11) 0.02446(11) 0.00055(12)
Na1 0.0966(4) 0.0911(4) 0.0878(3) 0.0380(3) 0.0293(3) 0.0072(3)
O21 0.1012(7) 0.0723(5) 0.0784(5) 0.0306(4) 0.0155(5) -0.0055(5)
O22 0.1010(6) 0.0664(5) 0.0965(5) 0.0327(4) 0.0431(4) -0.0006(5)
O31 0.0983(6) 0.1029(6) 0.0914(5) 0.0560(4) 0.0359(5) 0.0364(5)
O32 0.0826(6) 0.1110(6) 0.1322(7) 0.0772(5) 0.0282(5) 0.0252(6)
O41 0.0949(6) 0.0809(6) 0.1206(7) 0.0311(5) 0.0550(5) 0.0220(5)
O42 0.1004(7) 0.1021(8) 0.0786(6) 0.0115(6) 0.0247(5) 0.0232(6)
C17 0.0519(5) 0.0472(5) 0.0473(5) 0.0135(4) 0.0159(4) 0.0000(5)
C1 0.0502(5) 0.0302(4) 0.0378(4) 0.0058(3) 0.0119(4) -0.0015(4)
C3 0.0578(5) 0.0354(4) 0.0485(5) 0.0136(4) 0.0171(4) 0.0077(4)
C4 0.0712(7) 0.0647(6) 0.0624(5) 0.0365(5) 0.0208(5) 0.0119(6)
C5 0.0791(8) 0.0360(5) 0.0853(8) 0.0137(5) 0.0202(6) 0.0136(5)
C6 0.0473(5) 0.0416(5) 0.0419(4) 0.0128(4) 0.0100(4) 0.0113(4)
C7 0.0455(5) 0.0504(5) 0.0393(4) 0.0090(4) 0.0077(4) 0.0054(5)
C8 0.0431(5) 0.0538(6) 0.0545(5) 0.0120(5) 0.0029(4) -0.0050(5)
C9 0.0410(5) 0.0672(7) 0.0580(5) 0.0225(5) 0.0119(4) 0.0041(5)
C10 0.0521(5) 0.0539(6) 0.0498(5) 0.0151(4) 0.0154(4) 0.0150(5)
C11 0.0475(5) 0.0489(5) 0.0397(4) 0.0162(4) 0.0148(3) -0.0030(4)
C12 0.0485(5) 0.0780(8) 0.0497(5) 0.0069(5) 0.0191(4) -0.0019(6)
C13 0.0660(6) 0.0839(9) 0.0637(6) 0.0157(6) 0.0304(5) 0.0154(6)
C14 0.0937(8) 0.0661(8) 0.0634(6) 0.0070(6) 0.0382(5) 0.0116(7)
C15 0.0839(8) 0.0691(8) 0.0511(6) 0.0005(6) 0.0193(6) -0.0113(7)
C16 0.0516(6) 0.0683(7) 0.0481(5) 0.0100(5) 0.0099(4) -0.0019(6)
C21 0.1382(14) 0.0771(10) 0.1057(12) 0.0170(9) 0.0260(11) -0.0394(10)
C22 0.1042(10) 0.0977(9) 0.0770(7) 0.0510(6) 0.0297(7) 0.0280(8)
C23 0.1063(12) 0.0954(11) 0.0739(9) 0.0238(8) 0.0019(9) 0.0100(10)
C24 0.1236(14) 0.0797(9) 0.1466(13) 0.0591(8) 0.0363(11) -0.0024(10)
C31 0.1017(11) 0.0942(10) 0.1054(10) 0.0458(8) 0.0070(9) 0.0244(9)
C32 0.0967(10) 0.1074(10) 0.0918(8) 0.0557(7) 0.0316(7) 0.0168(9)
C33 0.1021(11) 0.1155(12) 0.1147(10) 0.0572(9) 0.0444(8) 0.0212(10)
C34 0.1135(13) 0.1550(14) 0.1426(13) 0.0888(10) 0.0349(11) 0.0590(11)
C41 0.1459(13) 0.1244(15) 0.1934(18) 0.0285(14) 0.0991(11) 0.0504(12)
C42 0.0800(9) 0.1167(12) 0.1198(11) 0.0505(10) 0.0326(8) 0.0115(9)
C43 0.0969(12) 0.1228(14) 0.0883(11) 0.0285(10) 0.0034(10) 0.0002(11)
C44 0.1649(17) 0.1351(17) 0.1228(14) -0.0057(13) 0.0570(12) 0.0379(14)
C2 0.0458(5) 0.0383(5) 0.0433(4) 0.0064(4) 0.0142(4) 0.0017(4)
B3 0.0449(6) 0.0425(6) 0.0646(6) 0.0192(5) 0.0168(5) 0.0056(5)
B4 0.0507(6) 0.0648(7) 0.0463(5) 0.0232(5) 0.0047(5) -0.0011(6)
B5 0.0501(6) 0.0436(6) 0.0343(5) 0.0042(4) 0.0082(4) -0.0049(5)
B6 0.0519(6) 0.0440(6) 0.0552(6) 0.0104(5) 0.0202(5) -0.0054(5)
B7 0.0431(6) 0.0509(7) 0.0672(7) 0.0137(6) 0.0196(5) 0.0004(5)
B8 0.0439(6) 0.0678(8) 0.0726(8) 0.0279(6) 0.0037(6) -0.0027(6)
B9 0.0526(7) 0.0720(9) 0.0486(6) 0.0118(6) 0.0015(5) -0.0141(7)
B10 0.0583(7) 0.0451(6) 0.0537(6) 0.0044(5) 0.0136(5) -0.0119(6)
B11 0.0506(7) 0.0604(8) 0.0657(7) 0.0143(6) 0.0130(6) -0.0129(6)

loop_
_atom_type_symbol
_atom_type_description
_atom_type_scat_dispersion_real
_atom_type_scat_dispersion_imag
_atom_type_scat_source
C C 0.0033 0.0016 'International Tables Vol C Tables 4.2.6.8 and 6.1.1.4'
H H 0.0000 0.0000 'International Tables Vol C Tables 4.2.6.8 and 6.1.1.4'
B B 0.0013 0.0007 'International Tables Vol C Tables 4.2.6.8 and 6.1.1.4'
O O 0.0106 0.0060 'International Tables Vol C Tables 4.2.6.8 and 6.1.1.4'
Na Na 0.0362 0.0249 'International Tables Vol C Tables 4.2.6.8 and 6.1.1.4'
Zr Zr -2.9673 0.5597 'International Tables Vol C Tables 4.2.6.8 and 6.1.1.4'
Cl Cl 0.1484 0.1585 'International Tables Vol C Tables 4.2.6.8 and 6.1.1.4'

loop_
_geom_angle_atom_site_label_1
_geom_angle_atom_site_label_2
_geom_angle_atom_site_label_3
_geom_angle
C17 Zr1 C6 117.92(4)
C17 Zr1 Cl1 88.37(3)
C6 Zr1 Cl1 129.25(2)
C17 Zr1 C7 130.57(4)
C6 Zr1 C7 33.78(3)
Cl1 Zr1 C7 95.78(3)
C17 Zr1 C10 85.09(4)
C6 Zr1 C10 33.31(4)
Cl1 Zr1 C10 128.34(3)
C7 Zr1 C10 54.36(4)
C17 Zr1 B5 90.07(4)
C6 Zr1 B5 81.68(4)
Cl1 Zr1 B5 144.83(3)
C7 Zr1 B5 111.51(4)
C10 Zr1 B5 86.46(4)
C17 Zr1 B4 83.84(4)
C6 Zr1 B4 119.73(4)
Cl1 Zr1 B4 104.71(3)
C7 Zr1 B4 140.70(5)
C10 Zr1 B4 125.27(4)
B5 Zr1 B4 40.28(5)
C17 Zr1 B3 117.45(4)
C6 Zr1 B3 114.49(4)
Cl1 Zr1 B3 83.63(3)
C7 Zr1 B3 111.95(4)
C10 Zr1 B3 143.12(4)
B5 Zr1 B3 66.11(4)
B4 Zr1 B3 40.31(4)
C17 Zr1 C2 147.64(3)
C6 Zr1 C2 77.10(4)
Cl1 Zr1 C2 104.03(2)
C7 Zr1 C2 78.55(3)
C10 Zr1 C2 108.42(4)
B5 Zr1 C2 62.55(4)
B4 Zr1 C2 64.23(4)
B3 Zr1 C2 37.66(4)
C17 Zr1 C8 102.68(4)
C6 Zr1 C8 54.19(4)
Cl1 Zr1 C8 79.20(3)
C7 Zr1 C8 31.91(4)
C10 Zr1 C8 52.84(3)
B5 Zr1 C8 135.11(4)
B4 Zr1 C8 172.61(5)
B3 Zr1 C8 135.64(4)
C2 Zr1 C8 108.91(4)
C17 Zr1 C1 126.18(3)
C6 Zr1 C1 56.72(3)
Cl1 Zr1 C1 139.85(2)
C7 Zr1 C1 77.51(3)
C10 Zr1 C1 79.67(4)
B5 Zr1 C1 38.09(3)
B4 Zr1 C1 65.14(4)
B3 Zr1 C1 63.51(4)
C2 Zr1 C1 35.86(3)
C8 Zr1 C1 107.79(4)
C17 Zr1 C9 77.71(4)
C6 Zr1 C9 53.98(4)
Cl1 Zr1 C9 96.81(3)
C7 Zr1 C9 52.88(4)
C10 Zr1 C9 31.85(4)
B5 Zr1 C9 117.13(4)
B4 Zr1 C9 151.14(4)
B3 Zr1 C9 164.83(4)
C2 Zr1 C9 128.76(4)
C8 Zr1 C9 31.16(4)
C1 Zr1 C9 109.06(4)
O22 Na1 O31 154.25(4)
O22 Na1 O41 101.42(5)
O31 Na1 O41 95.27(5)
O22 Na1 O32 97.60(5)
O31 Na1 O32 72.47(5)
O41 Na1 O32 156.22(5)
O22 Na1 O42 94.15(5)
O31 Na1 O42 109.87(5)
O41 Na1 O42 71.01(4)
O32 Na1 O42 93.61(5)
O22 Na1 O21 71.40(4)
O31 Na1 O21 87.07(4)
O41 Na1 O21 97.98(4)
O32 Na1 O21 101.55(4)
O42 Na1 O21 160.17(6)
O22 Na1 C32 144.07(5)
O31 Na1 C32 24.01(4)
O41 Na1 C32 114.25(5)
O32 Na1 C32 49.51(5)
O42 Na1 C32 101.10(5)
O21 Na1 C32 98.47(5)
O22 Na1 C22 24.47(4)
O31 Na1 C22 135.41(4)
O41 Na1 C22 94.74(5)
O32 Na1 C22 108.34(5)
O42 Na1 C22 114.48(5)
O21 Na1 C22 48.51(4)
C32 Na1 C22 140.07(5)
O22 Na1 C43 107.20(6)
O31 Na1 C43 98.55(5)
O41 Na1 C43 48.55(5)
O32 Na1 C43 111.88(5)
O42 Na1 C43 24.84(5)
O21 Na1 C43 146.29(6)
C32 Na1 C43 99.81(5)
C22 Na1 C43 120.10(6)
C21 O21 C23 112.46(13)
C21 O21 Na1 122.61(11)
C23 O21 Na1 107.14(9)
C22 O22 C24 112.56(14)
C22 O22 Na1 114.11(9)
C24 O22 Na1 121.23(10)
C32 O31 C31 113.49(15)
C32 O31 Na1 114.32(10)
C31 O31 Na1 126.42(12)
C33 O32 C34 114.05(15)
C33 O32 Na1 112.92(11)
C34 O32 Na1 123.45(13)
C42 O41 C41 114.07(15)
C42 O41 Na1 115.70(10)
C41 O41 Na1 122.46(10)
C43 O42 C44 113.92(14)
C43 O42 Na1 109.95(11)
C44 O42 Na1 124.43(12)
C11 C17 Zr1 126.82(8)
C3 C1 C2 118.89(7)
C3 C1 B5 121.74(9)
C2 C1 B5 108.35(8)
C3 C1 B10 121.58(9)
C2 C1 B10 110.64(8)
B5 C1 B10 63.14(7)
C3 C1 B6 118.23(9)
C2 C1 B6 62.27(7)
B5 C1 B6 112.77(8)
B10 C1 B6 61.45(7)
C3 C1 Zr1 95.46(6)
C2 C1 Zr1 71.50(6)
B5 C1 Zr1 68.42(6)
B10 C1 Zr1 129.43(7)
B6 C1 Zr1 131.63(7)
C6 C3 C4 109.92(8)
C6 C3 C5 110.45(10)
C4 C3 C5 107.95(10)
C6 C3 C1 103.37(9)
C4 C3 C1 113.83(10)
C5 C3 C1 111.27(8)
C10 C6 C7 105.91(10)
C10 C6 C3 127.39(8)
C7 C6 C3 125.06(10)
C10 C6 Zr1 75.45(7)
C7 C6 Zr1 74.39(6)
C3 C6 Zr1 104.36(6)
C8 C7 C6 108.90(10)
C8 C7 Zr1 79.16(7)
C6 C7 Zr1 71.83(6)
C9 C8 C7 108.11(10)
C9 C8 Zr1 74.86(6)
C7 C8 Zr1 68.94(6)
C8 C9 C10 107.91(12)
C8 C9 Zr1 73.98(6)
C10 C9 Zr1 69.37(6)
C9 C10 C6 109.14(9)
C9 C10 Zr1 78.78(7)
C6 C10 Zr1 71.24(6)
C12 C11 C16 116.58(10)
C12 C11 C17 122.29(9)
C16 C11 C17 121.13(10)
C11 C12 C13 122.41(10)
C14 C13 C12 119.82(13)
C13 C14 C15 119.16(13)
C14 C15 C16 120.89(11)
C15 C16 C11 121.13(12)
O22 C22 C23 109.09(15)
O22 C22 Na1 41.42(7)
C23 C22 Na1 80.27(10)
O21 C23 C22 108.95(13)
O31 C32 C33 111.33(15)
O31 C32 Na1 41.66(8)
C33 C32 Na1 78.04(12)
O32 C33 C32 110.05(15)
O41 C42 C43 109.76(16)
O42 C43 C42 111.05(14)
O42 C43 Na1 45.21(7)
C42 C43 Na1 78.82(9)
C1 C2 B3 113.01(8)
C1 C2 B7 111.95(7)
B3 C2 B7 63.22(8)
C1 C2 B6 62.83(7)
B3 C2 B6 114.08(8)
B7 C2 B6 60.87(7)
C1 C2 Zr1 72.64(6)
B3 C2 Zr1 70.41(6)
B7 C2 Zr1 131.18(8)
B6 C2 Zr1 133.25(7)
C2 B3 B4 105.79(9)
C2 B3 B7 59.77(8)
B4 B3 B7 108.53(9)
C2 B3 B8 105.29(10)
B4 B3 B8 60.06(8)
B7 B3 B8 59.61(8)
C2 B3 Zr1 71.92(6)
B4 B3 Zr1 69.54(6)
B7 B3 Zr1 129.36(8)
B8 B3 Zr1 126.73(8)
B5 B4 B3 104.44(9)
B5 B4 B9 60.10(8)
B3 B4 B9 107.23(11)
B5 B4 B8 106.67(11)
B3 B4 B8 60.48(8)
B9 B4 B8 59.73(9)
B5 B4 Zr1 68.98(5)
B3 B4 Zr1 70.15(5)
B9 B4 Zr1 126.65(9)
B8 B4 Zr1 127.70(8)
C1 B5 B4 108.34(8)
C1 B5 B9 106.65(10)
B4 B5 B9 60.41(8)
C1 B5 B10 59.59(7)
B4 B5 B10 109.60(10)
B9 B5 B10 60.05(8)
C1 B5 Zr1 73.49(5)
B4 B5 Zr1 70.74(6)
B9 B5 Zr1 128.62(8)
B10 B5 Zr1 130.90(7)
C2 B6 C1 54.91(6)
C2 B6 B11 104.97(10)
C1 B6 B11 105.40(10)
C2 B6 B7 59.11(7)
C1 B6 B7 104.09(10)
B11 B6 B7 60.82(8)
C2 B6 B10 102.62(10)
C1 B6 B10 58.72(7)
B11 B6 B10 60.43(8)
B7 B6 B10 108.31(10)
C2 B7 B6 60.02(7)
C2 B7 B11 104.71(9)
B6 B7 B11 59.56(8)
C2 B7 B8 103.89(10)
B6 B7 B8 108.39(10)
B11 B7 B8 60.42(9)
C2 B7 B3 57.01(7)
B6 B7 B3 108.21(10)
B11 B7 B3 108.44(10)
B8 B7 B3 60.53(8)
B9 B8 B7 107.77(11)
B9 B8 B4 59.88(9)
B7 B8 B4 108.25(9)
B9 B8 B11 60.59(9)
B7 B8 B11 59.76(9)
B4 B8 B11 108.93(11)
B9 B8 B3 106.55(10)
B7 B8 B3 59.86(8)
B4 B8 B3 59.46(7)
B11 B8 B3 107.39(10)
B5 B9 B8 106.71(9)
B5 B9 B4 59.49(8)
B8 B9 B4 60.39(9)
B5 B9 B10 60.46(8)
B8 B9 B10 107.87(10)
B4 B9 B10 109.18(9)
B5 B9 B11 107.16(9)
B8 B9 B11 60.09(9)
B4 B9 B11 108.92(10)
B10 B9 B11 59.55(9)
C1 B10 B6 59.83(7)
C1 B10 B11 105.26(9)
B6 B10 B11 59.14(8)
C1 B10 B9 104.38(10)
B6 B10 B9 107.64(10)
B11 B10 B9 60.65(9)
C1 B10 B5 57.26(7)
B6 B10 B5 106.72(9)
B11 B10 B5 107.27(11)
B9 B10 B5 59.49(8)
B6 B11 B7 59.62(8)
B6 B11 B10 60.43(8)
B7 B11 B10 107.37(9)
B6 B11 B8 107.94(10)
B7 B11 B8 59.81(9)
B10 B11 B8 107.45(11)
B6 B11 B9 107.99(10)
B7 B11 B9 106.81(11)
B10 B11 B9 59.79(9)
B8 B11 B9 59.33(9)

loop_
_geom_bond_atom_site_label_1
_geom_bond_atom_site_label_2
_geom_bond_distance
Zr1 C17 2.3159(12)
Zr1 C6 2.4382(11)
Zr1 Cl1 2.4658(3)
Zr1 C7 2.4715(10)
Zr1 C10 2.4924(11)
Zr1 B5 2.5311(11)
Zr1 B4 2.5597(12)
Zr1 B3 2.5697(13)
Zr1 C2 2.5928(12)
Zr1 C8 2.6012(10)
Zr1 C1 2.6096(11)
Zr1 C9 2.6123(11)
Na1 O22 2.2466(13)
Na1 O31 2.2523(15)
Na1 O41 2.3117(13)
Na1 O32 2.3155(15)
Na1 O42 2.3612(12)
Na1 O21 2.4864(11)
Na1 C32 3.088(2)
Na1 C22 3.0997(17)
Na1 C43 3.1274(18)
O21 C21 1.404(2)
O21 C23 1.415(2)
O22 C22 1.4067(17)
O22 C24 1.424(2)
O31 C32 1.379(2)
O31 C31 1.387(2)
O32 C33 1.400(3)
O32 C34 1.403(2)
O41 C42 1.410(2)
O41 C41 1.420(3)
O42 C43 1.398(2)
O42 C44 1.426(3)
C17 C11 1.4844(15)
C1 C3 1.5596(14)
C1 C2 1.6019(14)
C1 B5 1.6793(15)
C1 B10 1.7217(15)
C1 B6 1.7417(18)
C3 C6 1.5022(16)
C3 C4 1.5423(17)
C3 C5 1.5458(15)
C6 C10 1.4141(17)
C6 C7 1.4268(13)
C7 C8 1.3999(18)
C8 C9 1.4003(17)
C9 C10 1.4054(17)
C11 C12 1.3836(16)
C11 C16 1.3923(13)
C12 C13 1.3877(18)
C13 C14 1.3672(17)
C14 C15 1.374(2)
C15 C16 1.3838(18)
C22 C23 1.486(3)
C32 C33 1.490(3)
C42 C43 1.470(3)
C2 B3 1.6666(18)
C2 B7 1.7167(16)
C2 B6 1.7329(17)
B3 B4 1.7675(18)
B3 B7 1.774(2)
B3 B8 1.7858(17)
B4 B5 1.753(2)
B4 B9 1.769(2)
B4 B8 1.778(2)
B5 B9 1.7638(18)
B5 B10 1.781(2)
B6 B11 1.7464(18)
B6 B7 1.748(2)
B6 B10 1.7696(18)
B7 B11 1.7685(18)
B7 B8 1.769(2)
B8 B9 1.767(2)
B8 B11 1.780(3)
B9 B10 1.774(2)
B9 B11 1.789(2)
B10 B11 1.770(2)
